data_7719098
loop_
_publ_author_name
'Viviano-Posadas, Alejandro O'
'Valdes-Garc&#xed;a, Josue'
'Salom&#xf3;n-Flores, Mar&#xed;a K'
'Mart&#xed;nez-Otero, Diego'
'Bautista-Renedo, Joanatan M'
'Gonz&#xe1;lez-Rivas, Nelly'
'S&#xe1;nchez-Vidal, Hilda'
'German-Acacio, Juan M'
'Vald&#xe9;s-Mart&#xed;nez, Jes&#xfa;s'
'Dorazco-Gonz&#xe1;lez, Alejandro'

_publ_section_title
;
 Fluorescent chemosensing of epinephrine by a bis-boronic molecular
 receptor in aqueous media: crystal structure, spectroscopic studies and
 visual detection.
;
_journal_issue 32
_journal_name_full 'Dalton transactions (Cambridge, England : 2003)'
_journal_page_first 12259
_journal_page_last 12276
_journal_paper_doi 10.1039/d5dt00784d
_journal_volume 54
_journal_year 2025
_chemical_formula_moiety 'C34 H28 B2 N4 O4, 3(C4 H8 O)'
_chemical_formula_sum 'C46 H52 B2 N4 O7'
_chemical_formula_weight 794.53
_space_group_crystal_system triclinic
_space_group_IT_number 2
_space_group_name_Hall '-P 1'
_space_group_name_H-M_alt 'P -1'
_atom_sites_solution_hydrogens mixed
_atom_sites_solution_primary direct
_atom_sites_solution_secondary difmap
_audit_creation_method SHELXL-2018/3
_audit_update_record
;
2023-03-29 deposited with the CCDC.	2025-07-14 downloaded from the CCDC.
;
_cell_angle_alpha 100.2706(9)
_cell_angle_beta 96.2900(9)
_cell_angle_gamma 90.5628(9)
_cell_formula_units_Z 2
_cell_length_a 11.2430(5)
_cell_length_b 12.2677(5)
_cell_length_c 15.3833(7)
_cell_measurement_reflns_used 9888
_cell_measurement_temperature 100(2)
_cell_measurement_theta_max 27.51
_cell_measurement_theta_min 2.35
_cell_volume 2074.25(16)
_computing_cell_refinement 'Bruker SAINT'
_computing_data_collection 'Bruker APEX2'
_computing_data_reduction 'Bruker SAINT'
_computing_molecular_graphics 'Bruker SHELXTL'
_computing_publication_material 'Bruker SHELXTL'
_computing_structure_refinement 'SHELXL-2018/3 (Sheldrick, 2018)'
_computing_structure_solution 'SHELXS-97 (Sheldrick 2008)'
_diffrn_ambient_temperature 100(2)
_diffrn_measured_fraction_theta_full 1.000
_diffrn_measured_fraction_theta_max 1.000
_diffrn_measurement_device_type 'Bruker APEX-II CCD'
_diffrn_measurement_method '\w scans'
_diffrn_radiation_monochromator mirrors
_diffrn_radiation_type MoK\a
_diffrn_radiation_wavelength 0.71073
_diffrn_reflns_av_R_equivalents 0.0257
_diffrn_reflns_av_unetI/netI 0.0202
_diffrn_reflns_Laue_measured_fraction_full 1.000
_diffrn_reflns_Laue_measured_fraction_max 1.000
_diffrn_reflns_limit_h_max 14
_diffrn_reflns_limit_h_min -14
_diffrn_reflns_limit_k_max 15
_diffrn_reflns_limit_k_min -15
_diffrn_reflns_limit_l_max 19
_diffrn_reflns_limit_l_min -19
_diffrn_reflns_number 38329
_diffrn_reflns_point_group_measured_fraction_full 1.000
_diffrn_reflns_point_group_measured_fraction_max 1.000
_diffrn_reflns_theta_full 25.242
_diffrn_reflns_theta_max 27.445
_diffrn_reflns_theta_min 1.823
_diffrn_source 'Incoatec ImuS'
_exptl_absorpt_coefficient_mu 0.085
_exptl_absorpt_correction_T_max 0.7456
_exptl_absorpt_correction_T_min 0.7083
_exptl_absorpt_correction_type multi-scan
_exptl_absorpt_process_details
; 
 SADABS 2016/2: Krause, L., Herbst-Irmer, R., Sheldrick G.M. & Stalke D., 
 J. Appl. Cryst. 48 (2015) 3-10 
;
_exptl_crystal_colour colourless
_exptl_crystal_density_diffrn 1.272
_exptl_crystal_description Prism
_exptl_crystal_F_000 844
_exptl_crystal_preparation Luminescent
_exptl_crystal_size_max 0.488
_exptl_crystal_size_mid 0.286
_exptl_crystal_size_min 0.190
_refine_diff_density_max 0.425
_refine_diff_density_min -0.416
_refine_diff_density_rms 0.050
_refine_ls_extinction_method none
_refine_ls_goodness_of_fit_ref 1.034
_refine_ls_hydrogen_treatment mixed
_refine_ls_matrix_type full
_refine_ls_number_parameters 590
_refine_ls_number_reflns 9481
_refine_ls_number_restraints 230
_refine_ls_restrained_S_all 1.032
_refine_ls_R_factor_all 0.0552
_refine_ls_R_factor_gt 0.0488
_refine_ls_shift/su_max 0.001
_refine_ls_shift/su_mean 0.000
_refine_ls_structure_factor_coef Fsqd
_refine_ls_weighting_details 'w=1/[\s^2^(Fo^2^)+(0.0584P)^2^+1.4286P] where P=(Fo^2^+2Fc^2^)/3'
_refine_ls_weighting_scheme calc
_refine_ls_wR_factor_gt 0.1246
_refine_ls_wR_factor_ref 0.1296
_reflns_Friedel_coverage 0.000
_reflns_number_gt 8288
_reflns_number_total 9481
_reflns_threshold_expression 'I > 2\s(I)'
_cod_data_source_file d5dt00784d2.cif
_cod_data_source_block 113DGA22_0m
_cod_depositor_comments 'Adding full bibliography for 7719098--7719099.cif.'
_cod_database_code 7719098
_shelx_shelxl_version_number 2018/3
_shelx_space_group_comment
; 
The symmetry employed for this shelxl refinement is uniquely defined 
by the following loop, which should always be used as a source of 
symmetry information in preference to the above space-group names. 
They are only intended as comments. 
;
_shelx_estimated_absorpt_t_min 0.960
_shelx_estimated_absorpt_t_max 0.984

loop_
_space_group_symop_operation_xyz
'x, y, z'
'-x, -y, -z'

loop_
_atom_site_label
_atom_site_type_symbol
_atom_site_fract_x
_atom_site_fract_y
_atom_site_fract_z
_atom_site_U_iso_or_equiv
_atom_site_adp_type
_atom_site_occupancy
_atom_site_site_symmetry_order
_atom_site_calc_flag
_atom_site_refinement_flags_posn
_atom_site_refinement_flags_adp
_atom_site_refinement_flags_occupancy
_atom_site_disorder_assembly
_atom_site_disorder_group
O1 O 0.50819(10) 0.13533(9) 0.98083(8) 0.0258(2) Uani 1 1 d D . . . .
H1O H 0.4925(19) 0.2027(9) 0.9864(14) 0.039 Uiso 1 1 d D U . . .
O2 O 0.61909(12) -0.01477(10) 0.92103(9) 0.0350(3) Uani 1 1 d D . . . .
H2O H 0.5784(19) -0.0489(18) 0.9515(14) 0.052 Uiso 1 1 d D U . . .
O3 O 0.00824(10) 0.38596(10) 0.27224(8) 0.0309(3) Uani 1 1 d D . . . .
H3O H 0.022(2) 0.3256(12) 0.2380(13) 0.046 Uiso 1 1 d D U . . .
O4 O 0.20907(9) 0.36933(9) 0.32334(7) 0.0221(2) Uani 1 1 d D . . . .
H4O H 0.2705(13) 0.3946(16) 0.3600(11) 0.033 Uiso 1 1 d D U . . .
N1 N 0.67148(10) 0.52787(9) 0.90006(7) 0.0143(2) Uani 1 1 d . . . . .
N2 N 0.58316(10) 0.65894(10) 0.99013(7) 0.0167(2) Uani 1 1 d . . . . .
N3 N 0.40875(10) 0.70739(9) 0.53819(7) 0.0151(2) Uani 1 1 d . . . . .
N4 N 0.57132(10) 0.61212(9) 0.57229(7) 0.0145(2) Uani 1 1 d . . . . .
C1 C 0.51879(11) 0.63067(11) 0.75425(9) 0.0145(2) Uani 1 1 d . . . . .
H1 H 0.600910 0.635046 0.745465 0.017 Uiso 1 1 calc R U . . .
C2 C 0.48720(12) 0.61351(11) 0.83612(9) 0.0150(3) Uani 1 1 d . . . . .
C3 C 0.36679(12) 0.61142(12) 0.85036(9) 0.0183(3) Uani 1 1 d . . . . .
H3 H 0.344993 0.602444 0.906665 0.022 Uiso 1 1 calc R U . . .
C4 C 0.27900(12) 0.62252(12) 0.78196(10) 0.0196(3) Uani 1 1 d . . . . .
H4 H 0.197047 0.620996 0.791668 0.024 Uiso 1 1 calc R U . . .
C5 C 0.30995(12) 0.63582(11) 0.69942(9) 0.0172(3) Uani 1 1 d . . . . .
H5 H 0.249106 0.641115 0.652499 0.021 Uiso 1 1 calc R U . . .
C6 C 0.43078(12) 0.64146(11) 0.68514(9) 0.0145(3) Uani 1 1 d . . . . .
C7 C 0.57962(11) 0.60045(11) 0.90895(9) 0.0145(3) Uani 1 1 d . . . . .
C8 C 0.74107(12) 0.54343(11) 0.98195(9) 0.0152(3) Uani 1 1 d . . . . .
C9 C 0.84563(12) 0.49446(12) 1.01208(9) 0.0189(3) Uani 1 1 d . . . . .
H9 H 0.882451 0.437641 0.974724 0.023 Uiso 1 1 calc R U . . .
C10 C 0.89285(12) 0.53317(13) 1.09941(10) 0.0227(3) Uani 1 1 d . . . . .
H10 H 0.963666 0.501703 1.122548 0.027 Uiso 1 1 calc R U . . .
C11 C 0.83889(13) 0.61761(14) 1.15460(9) 0.0238(3) Uani 1 1 d . . . . .
H11 H 0.875060 0.643153 1.213601 0.029 Uiso 1 1 calc R U . . .
C12 C 0.73414(13) 0.66434(13) 1.12480(9) 0.0215(3) Uani 1 1 d . . . . .
H12 H 0.697266 0.720747 1.162520 0.026 Uiso 1 1 calc R U . . .
C13 C 0.68448(12) 0.62559(11) 1.03717(9) 0.0165(3) Uani 1 1 d . . . . .
C14 C 0.69782(13) 0.45375(11) 0.81899(9) 0.0177(3) Uani 1 1 d . . . . .
H14A H 0.767891 0.484856 0.796933 0.021 Uiso 1 1 calc R U . . .
H14B H 0.628784 0.452095 0.772867 0.021 Uiso 1 1 calc R U . . .
C15 C 0.72346(12) 0.33653(11) 0.83071(9) 0.0176(3) Uani 1 1 d . . . . .
C16 C 0.65398(13) 0.27835(12) 0.87757(9) 0.0194(3) Uani 1 1 d . . . . .
H16 H 0.591687 0.314836 0.907234 0.023 Uiso 1 1 calc R U . . .
C17 C 0.67446(13) 0.16644(12) 0.88175(10) 0.0208(3) Uani 1 1 d . . . . .
C18 C 0.76763(14) 0.11647(13) 0.83748(10) 0.0251(3) Uani 1 1 d . . . . .
H18 H 0.783280 0.040929 0.839401 0.030 Uiso 1 1 calc R U . . .
C19 C 0.83759(15) 0.17346(13) 0.79105(11) 0.0282(3) Uani 1 1 d . . . . .
H19 H 0.900361 0.137262 0.761782 0.034 Uiso 1 1 calc R U . . .
C20 C 0.81589(13) 0.28362(13) 0.78733(10) 0.0227(3) Uani 1 1 d . . . . .
H20 H 0.863664 0.323129 0.755391 0.027 Uiso 1 1 calc R U . . .
C21 C 0.46997(11) 0.65287(11) 0.59887(8) 0.0136(2) Uani 1 1 d . . . . .
C22 C 0.47523(12) 0.69949(11) 0.46688(9) 0.0157(3) Uani 1 1 d . . . . .
C23 C 0.45518(13) 0.73881(12) 0.38699(9) 0.0204(3) Uani 1 1 d . . . . .
H23 H 0.386072 0.778870 0.372646 0.024 Uiso 1 1 calc R U . . .
C24 C 0.54259(13) 0.71568(13) 0.32980(9) 0.0224(3) Uani 1 1 d . . . . .
H24 H 0.533139 0.740679 0.274517 0.027 Uiso 1 1 calc R U . . .
C25 C 0.64450(13) 0.65646(13) 0.35124(9) 0.0218(3) Uani 1 1 d . . . . .
H25 H 0.702048 0.642217 0.310087 0.026 Uiso 1 1 calc R U . . .
C26 C 0.66323(12) 0.61826(12) 0.43100(9) 0.0186(3) Uani 1 1 d . . . . .
H26 H 0.732634 0.578613 0.445405 0.022 Uiso 1 1 calc R U . . .
C27 C 0.57623(12) 0.64026(11) 0.48933(9) 0.0148(3) Uani 1 1 d . . . . .
C28 C 0.29862(12) 0.76893(12) 0.54291(10) 0.0189(3) Uani 1 1 d . . . . .
H28A H 0.308169 0.837148 0.518015 0.023 Uiso 1 1 calc R U . . .
H28B H 0.285303 0.791543 0.606071 0.023 Uiso 1 1 calc R U . . .
C29 C 0.18937(12) 0.70296(12) 0.49303(9) 0.0190(3) Uani 1 1 d . . . . .
C30 C 0.19756(12) 0.59896(12) 0.44053(9) 0.0187(3) Uani 1 1 d . . . . .
H30 H 0.273624 0.566308 0.437633 0.022 Uiso 1 1 calc R U . . .
C31 C 0.09635(13) 0.54126(12) 0.39186(9) 0.0201(3) Uani 1 1 d . . . . .
C32 C -0.01410(13) 0.59155(14) 0.39803(11) 0.0263(3) Uani 1 1 d . . . . .
H32 H -0.084072 0.554380 0.365509 0.032 Uiso 1 1 calc R U . . .
C33 C -0.02364(14) 0.69455(15) 0.45063(13) 0.0330(4) Uani 1 1 d . . . . .
H33 H -0.099749 0.726985 0.454137 0.040 Uiso 1 1 calc R U . . .
C34 C 0.07778(14) 0.75057(13) 0.49828(11) 0.0278(3) Uani 1 1 d . . . . .
H34 H 0.071041 0.821148 0.534350 0.033 Uiso 1 1 calc R U . . .
B1 B 0.59576(16) 0.09475(14) 0.93107(12) 0.0236(3) Uani 1 1 d . . . . .
B2 B 0.10668(14) 0.42679(14) 0.32858(11) 0.0205(3) Uani 1 1 d . . . . .
O5 O 0.04401(11) 0.20513(11) 0.14671(8) 0.0344(3) Uani 1 1 d . . . . .
C35 C 0.16429(15) 0.20497(14) 0.12223(12) 0.0303(3) Uani 1 1 d . . . . .
H35A H 0.218049 0.165464 0.160706 0.036 Uiso 1 1 calc R U . . .
H35B H 0.196190 0.281637 0.127402 0.036 Uiso 1 1 calc R U . . .
C36 C 0.15323(17) 0.14568(17) 0.02734(12) 0.0372(4) Uani 1 1 d . . . . .
H36A H 0.151209 0.064246 0.023485 0.045 Uiso 1 1 calc R U . . .
H36B H 0.219755 0.167137 -0.003924 0.045 Uiso 1 1 calc R U . . .
C37 C 0.03502(18) 0.1857(2) -0.00972(13) 0.0471(5) Uani 1 1 d . . . . .
H37A H -0.002003 0.131656 -0.061478 0.057 Uiso 1 1 calc R U . . .
H37B H 0.045325 0.258246 -0.028029 0.057 Uiso 1 1 calc R U . . .
C38 C -0.04014(16) 0.19559(17) 0.06707(12) 0.0371(4) Uani 1 1 d . . . . .
H38A H -0.089958 0.261921 0.069440 0.045 Uiso 1 1 calc R U . . .
H38B H -0.093410 0.129224 0.060662 0.045 Uiso 1 1 calc R U . . .
O6 O 0.26554(18) 0.97193(13) 0.43722(11) 0.0374(3) Uani 0.849(3) 1 d D U P A 1
C39 C 0.1543(2) 1.02272(18) 0.42165(15) 0.0364(3) Uani 0.849(3) 1 d D U P A 1
H39A H 0.130443 1.063894 0.478163 0.044 Uiso 0.849(3) 1 calc R U P A 1
H39B H 0.091186 0.965897 0.395342 0.044 Uiso 0.849(3) 1 calc R U P A 1
C40 C 0.1709(2) 1.1018(2) 0.35766(17) 0.0360(3) Uani 0.849(3) 1 d D U P A 1
H40A H 0.141644 1.176168 0.380289 0.043 Uiso 0.849(3) 1 calc R U P A 1
H40B H 0.127783 1.073280 0.298174 0.043 Uiso 0.849(3) 1 calc R U P A 1
C41 C 0.3061(2) 1.1059(3) 0.3538(2) 0.0365(3) Uani 0.849(3) 1 d D U P A 1
H41A H 0.327278 1.063446 0.296891 0.044 Uiso 0.849(3) 1 calc R U P A 1
H41B H 0.336751 1.183312 0.360845 0.044 Uiso 0.849(3) 1 calc R U P A 1
C42 C 0.3556(2) 1.05317(18) 0.43130(17) 0.0386(3) Uani 0.849(3) 1 d D U P A 1
H42A H 0.432528 1.017787 0.420057 0.046 Uiso 0.849(3) 1 calc R U P A 1
H42B H 0.368242 1.108941 0.486782 0.046 Uiso 0.849(3) 1 calc R U P A 1
O6A O 0.3128(9) 0.9928(8) 0.4506(6) 0.0376(4) Uani 0.151(3) 1 d D U P A 2
C39A C 0.2106(10) 1.0576(10) 0.4494(8) 0.0372(4) Uani 0.151(3) 1 d D U P A 2
H39C H 0.215463 1.114604 0.504133 0.045 Uiso 0.151(3) 1 calc R U P A 2
H39D H 0.138015 1.010255 0.447092 0.045 Uiso 0.151(3) 1 calc R U P A 2
C40A C 0.2033(10) 1.1125(11) 0.3684(9) 0.0365(4) Uani 0.151(3) 1 d D U P A 2
H40C H 0.178984 1.190420 0.383017 0.044 Uiso 0.151(3) 1 calc R U P A 2
H40D H 0.145843 1.072061 0.319743 0.044 Uiso 0.151(3) 1 calc R U P A 2
C41A C 0.3302(12) 1.1063(14) 0.3432(11) 0.0369(4) Uani 0.151(3) 1 d D U P A 2
H41C H 0.329702 1.083795 0.278052 0.044 Uiso 0.151(3) 1 calc R U P A 2
H41D H 0.372838 1.179075 0.362264 0.044 Uiso 0.151(3) 1 calc R U P A 2
C42A C 0.3885(9) 1.0219(10) 0.3903(8) 0.0374(4) Uani 0.151(3) 1 d D U P A 2
H42C H 0.404129 0.955352 0.346690 0.045 Uiso 0.151(3) 1 calc R U P A 2
H42D H 0.466066 1.052049 0.422853 0.045 Uiso 0.151(3) 1 calc R U P A 2
O7 O 0.16112(14) 0.96830(13) 0.67695(10) 0.0503(4) Uani 1 1 d . . . . .
C43 C 0.2584(2) 1.04460(19) 0.68222(15) 0.0512(6) Uani 1 1 d . . . . .
H43A H 0.233740 1.121306 0.702652 0.061 Uiso 1 1 calc R U . . .
H43B H 0.287922 1.040196 0.623405 0.061 Uiso 1 1 calc R U . . .
C44 C 0.3540(2) 1.0118(2) 0.74813(15) 0.0512(5) Uani 1 1 d . . . . .
H44A H 0.400252 1.077676 0.782315 0.061 Uiso 1 1 calc R U . . .
H44B H 0.409672 0.959913 0.717836 0.061 Uiso 1 1 calc R U . . .
C45 C 0.2848(2) 0.9558(2) 0.80857(15) 0.0530(6) Uani 1 1 d . . . . .
H45A H 0.316030 0.881593 0.812938 0.064 Uiso 1 1 calc R U . . .
H45B H 0.289648 1.001179 0.868976 0.064 Uiso 1 1 calc R U . . .
C46 C 0.1588(2) 0.9469(3) 0.76428(17) 0.0657(7) Uani 1 1 d . . . . .
H46A H 0.124420 0.871778 0.762149 0.079 Uiso 1 1 calc R U . . .
H46B H 0.108719 1.001472 0.797954 0.079 Uiso 1 1 calc R U . . .

loop_
_atom_site_aniso_label
_atom_site_aniso_U_11
_atom_site_aniso_U_22
_atom_site_aniso_U_33
_atom_site_aniso_U_23
_atom_site_aniso_U_13
_atom_site_aniso_U_12
O1 0.0293(6) 0.0182(5) 0.0326(6) 0.0071(4) 0.0107(5) 0.0047(4)
O2 0.0403(7) 0.0211(6) 0.0504(8) 0.0131(5) 0.0239(6) 0.0067(5)
O3 0.0197(5) 0.0338(6) 0.0330(6) -0.0060(5) -0.0048(5) 0.0039(5)
O4 0.0170(5) 0.0255(5) 0.0223(5) 0.0025(4) -0.0010(4) 0.0010(4)
N1 0.0145(5) 0.0169(5) 0.0123(5) 0.0042(4) 0.0024(4) 0.0010(4)
N2 0.0174(5) 0.0196(6) 0.0139(5) 0.0048(4) 0.0024(4) 0.0017(4)
N3 0.0132(5) 0.0185(5) 0.0141(5) 0.0052(4) -0.0002(4) 0.0008(4)
N4 0.0129(5) 0.0172(5) 0.0137(5) 0.0045(4) 0.0011(4) -0.0004(4)
C1 0.0120(6) 0.0157(6) 0.0162(6) 0.0042(5) 0.0018(5) 0.0003(5)
C2 0.0145(6) 0.0155(6) 0.0152(6) 0.0042(5) 0.0007(5) 0.0008(5)
C3 0.0170(6) 0.0228(7) 0.0172(6) 0.0074(5) 0.0048(5) 0.0008(5)
C4 0.0129(6) 0.0256(7) 0.0220(7) 0.0079(6) 0.0035(5) 0.0008(5)
C5 0.0127(6) 0.0210(7) 0.0184(6) 0.0061(5) -0.0003(5) 0.0007(5)
C6 0.0144(6) 0.0149(6) 0.0151(6) 0.0046(5) 0.0020(5) 0.0005(5)
C7 0.0140(6) 0.0162(6) 0.0151(6) 0.0060(5) 0.0039(5) -0.0005(5)
C8 0.0145(6) 0.0192(6) 0.0136(6) 0.0068(5) 0.0021(5) -0.0019(5)
C9 0.0141(6) 0.0258(7) 0.0196(7) 0.0099(5) 0.0047(5) 0.0017(5)
C10 0.0135(6) 0.0374(8) 0.0202(7) 0.0142(6) 0.0011(5) -0.0008(6)
C11 0.0207(7) 0.0374(8) 0.0138(6) 0.0078(6) -0.0005(5) -0.0053(6)
C12 0.0233(7) 0.0269(7) 0.0144(6) 0.0036(5) 0.0035(5) -0.0019(6)
C13 0.0164(6) 0.0194(6) 0.0150(6) 0.0062(5) 0.0031(5) -0.0006(5)
C14 0.0217(7) 0.0182(6) 0.0145(6) 0.0038(5) 0.0058(5) 0.0020(5)
C15 0.0188(6) 0.0183(6) 0.0150(6) 0.0024(5) -0.0007(5) 0.0019(5)
C16 0.0197(7) 0.0217(7) 0.0168(6) 0.0041(5) 0.0009(5) 0.0007(5)
C17 0.0209(7) 0.0227(7) 0.0189(7) 0.0047(5) 0.0007(5) -0.0006(5)
C18 0.0280(8) 0.0196(7) 0.0274(8) 0.0021(6) 0.0050(6) 0.0038(6)
C19 0.0271(8) 0.0264(8) 0.0326(8) 0.0034(6) 0.0124(7) 0.0074(6)
C20 0.0228(7) 0.0246(7) 0.0215(7) 0.0044(6) 0.0054(6) 0.0023(6)
C21 0.0116(6) 0.0150(6) 0.0140(6) 0.0037(5) -0.0015(5) -0.0017(5)
C22 0.0145(6) 0.0181(6) 0.0144(6) 0.0033(5) 0.0001(5) -0.0022(5)
C23 0.0188(6) 0.0250(7) 0.0180(7) 0.0085(5) -0.0019(5) -0.0012(5)
C24 0.0242(7) 0.0293(8) 0.0145(6) 0.0083(5) -0.0004(5) -0.0044(6)
C25 0.0210(7) 0.0283(7) 0.0167(7) 0.0039(6) 0.0050(5) -0.0034(6)
C26 0.0153(6) 0.0221(7) 0.0184(6) 0.0040(5) 0.0020(5) -0.0008(5)
C27 0.0147(6) 0.0160(6) 0.0131(6) 0.0033(5) -0.0012(5) -0.0031(5)
C28 0.0161(6) 0.0185(6) 0.0221(7) 0.0050(5) 0.0004(5) 0.0026(5)
C29 0.0175(6) 0.0214(7) 0.0188(6) 0.0071(5) 0.0003(5) 0.0005(5)
C30 0.0173(6) 0.0219(7) 0.0184(6) 0.0074(5) 0.0017(5) 0.0029(5)
C31 0.0190(7) 0.0236(7) 0.0189(7) 0.0069(5) 0.0025(5) 0.0008(5)
C32 0.0170(7) 0.0302(8) 0.0300(8) 0.0026(6) -0.0007(6) 0.0004(6)
C33 0.0152(7) 0.0348(9) 0.0449(10) -0.0022(7) 0.0004(7) 0.0063(6)
C34 0.0207(7) 0.0255(8) 0.0345(9) -0.0010(6) 0.0014(6) 0.0038(6)
B1 0.0249(8) 0.0209(8) 0.0263(8) 0.0064(6) 0.0050(7) 0.0015(6)
B2 0.0185(7) 0.0240(8) 0.0197(7) 0.0059(6) 0.0021(6) -0.0004(6)
O5 0.0329(6) 0.0400(7) 0.0273(6) -0.0015(5) 0.0030(5) -0.0056(5)
C35 0.0268(8) 0.0295(8) 0.0339(9) 0.0048(7) 0.0018(7) -0.0012(6)
C36 0.0368(9) 0.0415(10) 0.0333(9) 0.0048(8) 0.0074(7) -0.0032(8)
C37 0.0392(10) 0.0714(15) 0.0332(10) 0.0193(10) -0.0009(8) -0.0040(10)
C38 0.0316(9) 0.0424(10) 0.0339(9) 0.0006(8) -0.0011(7) -0.0025(7)
O6 0.0440(8) 0.0282(5) 0.0408(6) 0.0137(5) -0.0036(5) -0.0022(5)
C39 0.0434(8) 0.0289(6) 0.0378(6) 0.0122(5) -0.0013(6) -0.0010(6)
C40 0.0432(8) 0.0280(6) 0.0373(6) 0.0115(5) -0.0016(6) -0.0010(6)
C41 0.0435(8) 0.0283(6) 0.0377(7) 0.0109(5) -0.0032(6) -0.0030(6)
C42 0.0448(8) 0.0301(6) 0.0407(6) 0.0120(5) -0.0044(6) -0.0029(6)
O6A 0.0443(8) 0.0292(7) 0.0399(7) 0.0125(6) -0.0031(6) -0.0020(6)
C39A 0.0441(8) 0.0290(6) 0.0392(7) 0.0122(6) -0.0025(6) -0.0017(6)
C40A 0.0436(9) 0.0285(7) 0.0380(7) 0.0117(6) -0.0023(7) -0.0019(7)
C41A 0.0438(9) 0.0287(6) 0.0385(7) 0.0115(6) -0.0032(7) -0.0023(7)
C42A 0.0441(8) 0.0289(7) 0.0394(7) 0.0122(6) -0.0034(6) -0.0024(6)
O7 0.0541(9) 0.0543(9) 0.0391(8) 0.0042(7) -0.0012(7) -0.0151(7)
C43 0.0698(15) 0.0426(11) 0.0385(11) 0.0071(9) -0.0037(10) -0.0196(10)
C44 0.0519(13) 0.0534(13) 0.0452(12) 0.0061(10) -0.0016(10) -0.0170(10)
C45 0.0658(15) 0.0551(13) 0.0389(11) 0.0128(10) 0.0028(10) -0.0078(11)
C46 0.0536(14) 0.098(2) 0.0502(14) 0.0214(14) 0.0151(11) -0.0099(14)

loop_
_atom_type_symbol
_atom_type_description
_atom_type_scat_dispersion_real
_atom_type_scat_dispersion_imag
_atom_type_scat_source
C C 0.0033 0.0016 'International Tables Vol C Tables 4.2.6.8 and 6.1.1.4'
H H 0.0000 0.0000 'International Tables Vol C Tables 4.2.6.8 and 6.1.1.4'
B B 0.0013 0.0007 'International Tables Vol C Tables 4.2.6.8 and 6.1.1.4'
N N 0.0061 0.0033 'International Tables Vol C Tables 4.2.6.8 and 6.1.1.4'
O O 0.0106 0.0060 'International Tables Vol C Tables 4.2.6.8 and 6.1.1.4'

loop_
_geom_angle_atom_site_label_1
_geom_angle_atom_site_label_2
_geom_angle_atom_site_label_3
_geom_angle
_geom_angle_site_symmetry_1
_geom_angle_site_symmetry_3
_geom_angle_publ_flag
B1 O1 H1O 119.7(15) . . ?
B1 O2 H2O 112.8(16) . . ?
B2 O3 H3O 111.8(16) . . ?
B2 O4 H4O 117.7(14) . . ?
C7 N1 C8 106.59(11) . . ?
C7 N1 C14 127.42(11) . . ?
C8 N1 C14 125.85(11) . . ?
C7 N2 C13 105.43(11) . . ?
C21 N3 C22 106.76(11) . . ?
C21 N3 C28 130.46(11) . . ?
C22 N3 C28 122.72(11) . . ?
C21 N4 C27 105.20(11) . . ?
C2 C1 C6 120.59(12) . . ?
C2 C1 H1 119.7 . . ?
C6 C1 H1 119.7 . . ?
C3 C2 C1 119.81(12) . . ?
C3 C2 C7 119.30(12) . . ?
C1 C2 C7 120.87(12) . . ?
C4 C3 C2 119.76(13) . . ?
C4 C3 H3 120.1 . . ?
C2 C3 H3 120.1 . . ?
C3 C4 C5 120.56(13) . . ?
C3 C4 H4 119.7 . . ?
C5 C4 H4 119.7 . . ?
C4 C5 C6 120.19(12) . . ?
C4 C5 H5 119.9 . . ?
C6 C5 H5 119.9 . . ?
C1 C6 C5 119.02(12) . . ?
C1 C6 C21 117.82(11) . . ?
C5 C6 C21 123.09(12) . . ?
N2 C7 N1 112.73(12) . . ?
N2 C7 C2 123.11(12) . . ?
N1 C7 C2 124.16(12) . . ?
N1 C8 C9 132.39(13) . . ?
N1 C8 C13 105.40(11) . . ?
C9 C8 C13 122.21(13) . . ?
C10 C9 C8 116.48(13) . . ?
C10 C9 H9 121.8 . . ?
C8 C9 H9 121.8 . . ?
C9 C10 C11 121.83(13) . . ?
C9 C10 H10 119.1 . . ?
C11 C10 H10 119.1 . . ?
C12 C11 C10 121.36(13) . . ?
C12 C11 H11 119.3 . . ?
C10 C11 H11 119.3 . . ?
C11 C12 C13 117.63(14) . . ?
C11 C12 H12 121.2 . . ?
C13 C12 H12 121.2 . . ?
N2 C13 C12 129.69(13) . . ?
N2 C13 C8 109.83(12) . . ?
C12 C13 C8 120.44(13) . . ?
N1 C14 C15 114.52(11) . . ?
N1 C14 H14A 108.6 . . ?
C15 C14 H14A 108.6 . . ?
N1 C14 H14B 108.6 . . ?
C15 C14 H14B 108.6 . . ?
H14A C14 H14B 107.6 . . ?
C16 C15 C20 119.82(13) . . ?
C16 C15 C14 122.37(12) . . ?
C20 C15 C14 117.67(13) . . ?
C15 C16 C17 121.08(13) . . ?
C15 C16 H16 119.5 . . ?
C17 C16 H16 119.5 . . ?
C18 C17 C16 117.38(13) . . ?
C18 C17 B1 119.15(13) . . ?
C16 C17 B1 123.45(13) . . ?
C19 C18 C17 122.10(14) . . ?
C19 C18 H18 118.9 . . ?
C17 C18 H18 118.9 . . ?
C18 C19 C20 119.76(14) . . ?
C18 C19 H19 120.1 . . ?
C20 C19 H19 120.1 . . ?
C19 C20 C15 119.85(14) . . ?
C19 C20 H20 120.1 . . ?
C15 C20 H20 120.1 . . ?
N4 C21 N3 112.53(11) . . ?
N4 C21 C6 122.65(11) . . ?
N3 C21 C6 124.82(12) . . ?
N3 C22 C23 131.37(13) . . ?
N3 C22 C27 105.55(11) . . ?
C23 C22 C27 123.09(13) . . ?
C24 C23 C22 115.76(13) . . ?
C24 C23 H23 122.1 . . ?
C22 C23 H23 122.1 . . ?
C23 C24 C25 121.93(13) . . ?
C23 C24 H24 119.0 . . ?
C25 C24 H24 119.0 . . ?
C26 C25 C24 121.58(13) . . ?
C26 C25 H25 119.2 . . ?
C24 C25 H25 119.2 . . ?
C25 C26 C27 117.42(13) . . ?
C25 C26 H26 121.3 . . ?
C27 C26 H26 121.3 . . ?
N4 C27 C26 129.82(12) . . ?
N4 C27 C22 109.96(11) . . ?
C26 C27 C22 120.22(12) . . ?
N3 C28 C29 113.22(11) . . ?
N3 C28 H28A 108.9 . . ?
C29 C28 H28A 108.9 . . ?
N3 C28 H28B 108.9 . . ?
C29 C28 H28B 108.9 . . ?
H28A C28 H28B 107.7 . . ?
C30 C29 C34 119.36(13) . . ?
C30 C29 C28 122.38(12) . . ?
C34 C29 C28 118.22(13) . . ?
C29 C30 C31 121.63(13) . . ?
C29 C30 H30 119.2 . . ?
C31 C30 H30 119.2 . . ?
C32 C31 C30 117.62(14) . . ?
C32 C31 B2 120.76(13) . . ?
C30 C31 B2 121.55(13) . . ?
C33 C32 C31 121.33(14) . . ?
C33 C32 H32 119.3 . . ?
C31 C32 H32 119.3 . . ?
C32 C33 C34 120.20(14) . . ?
C32 C33 H33 119.9 . . ?
C34 C33 H33 119.9 . . ?
C33 C34 C29 119.84(14) . . ?
C33 C34 H34 120.1 . . ?
C29 C34 H34 120.1 . . ?
O2 B1 O1 119.32(14) . . ?
O2 B1 C17 116.10(14) . . ?
O1 B1 C17 124.59(14) . . ?
O4 B2 O3 118.07(14) . . ?
O4 B2 C31 124.18(13) . . ?
O3 B2 C31 117.64(13) . . ?
C35 O5 C38 109.03(13) . . ?
O5 C35 C36 104.83(13) . . ?
O5 C35 H35A 110.8 . . ?
C36 C35 H35A 110.8 . . ?
O5 C35 H35B 110.8 . . ?
C36 C35 H35B 110.8 . . ?
H35A C35 H35B 108.9 . . ?
C35 C36 C37 101.84(16) . . ?
C35 C36 H36A 111.4 . . ?
C37 C36 H36A 111.4 . . ?
C35 C36 H36B 111.4 . . ?
C37 C36 H36B 111.4 . . ?
H36A C36 H36B 109.3 . . ?
C36 C37 C38 103.75(15) . . ?
C36 C37 H37A 111.0 . . ?
C38 C37 H37A 111.0 . . ?
C36 C37 H37B 111.0 . . ?
C38 C37 H37B 111.0 . . ?
H37A C37 H37B 109.0 . . ?
O5 C38 C37 105.90(15) . . ?
O5 C38 H38A 110.6 . . ?
C37 C38 H38A 110.6 . . ?
O5 C38 H38B 110.6 . . ?
C37 C38 H38B 110.6 . . ?
H38A C38 H38B 108.7 . . ?
C39 O6 C42 105.68(16) . . ?
O6 C39 C40 107.17(19) . . ?
O6 C39 H39A 110.3 . . ?
C40 C39 H39A 110.3 . . ?
O6 C39 H39B 110.3 . . ?
C40 C39 H39B 110.3 . . ?
H39A C39 H39B 108.5 . . ?
C39 C40 C41 103.95(18) . . ?
C39 C40 H40A 111.0 . . ?
C41 C40 H40A 111.0 . . ?
C39 C40 H40B 111.0 . . ?
C41 C40 H40B 111.0 . . ?
H40A C40 H40B 109.0 . . ?
C42 C41 C40 103.47(19) . . ?
C42 C41 H41A 111.1 . . ?
C40 C41 H41A 111.1 . . ?
C42 C41 H41B 111.1 . . ?
C40 C41 H41B 111.1 . . ?
H41A C41 H41B 109.0 . . ?
O6 C42 C41 104.39(19) . . ?
O6 C42 H42A 110.9 . . ?
C41 C42 H42A 110.9 . . ?
O6 C42 H42B 110.9 . . ?
C41 C42 H42B 110.9 . . ?
H42A C42 H42B 108.9 . . ?
C39A O6A C42A 109.6(5) . . ?
O6A C39A C40A 108.7(5) . . ?
O6A C39A H39C 110.0 . . ?
C40A C39A H39C 110.0 . . ?
O6A C39A H39D 110.0 . . ?
C40A C39A H39D 110.0 . . ?
H39C C39A H39D 108.3 . . ?
C39A C40A C41A 103.3(5) . . ?
C39A C40A H40C 111.1 . . ?
C41A C40A H40C 111.1 . . ?
C39A C40A H40D 111.1 . . ?
C41A C40A H40D 111.1 . . ?
H40C C40A H40D 109.1 . . ?
C42A C41A C40A 105.5(5) . . ?
C42A C41A H41C 110.6 . . ?
C40A C41A H41C 110.6 . . ?
C42A C41A H41D 110.6 . . ?
C40A C41A H41D 110.6 . . ?
H41C C41A H41D 108.8 . . ?
O6A C42A C41A 109.3(5) . . ?
O6A C42A H42C 109.8 . . ?
C41A C42A H42C 109.8 . . ?
O6A C42A H42D 109.8 . . ?
C41A C42A H42D 109.8 . . ?
H42C C42A H42D 108.3 . . ?
C46 O7 C43 105.68(17) . . ?
O7 C43 C44 105.81(17) . . ?
O7 C43 H43A 110.6 . . ?
C44 C43 H43A 110.6 . . ?
O7 C43 H43B 110.6 . . ?
C44 C43 H43B 110.6 . . ?
H43A C43 H43B 108.7 . . ?
C43 C44 C45 104.02(19) . . ?
C43 C44 H44A 111.0 . . ?
C45 C44 H44A 111.0 . . ?
C43 C44 H44B 111.0 . . ?
C45 C44 H44B 111.0 . . ?
H44A C44 H44B 109.0 . . ?
C46 C45 C44 104.08(19) . . ?
C46 C45 H45A 110.9 . . ?
C44 C45 H45A 110.9 . . ?
C46 C45 H45B 110.9 . . ?
C44 C45 H45B 110.9 . . ?
H45A C45 H45B 109.0 . . ?
O7 C46 C45 107.91(19) . . ?
O7 C46 H46A 110.1 . . ?
C45 C46 H46A 110.1 . . ?
O7 C46 H46B 110.1 . . ?
C45 C46 H46B 110.1 . . ?
H46A C46 H46B 108.4 . . ?

loop_
_geom_bond_atom_site_label_1
_geom_bond_atom_site_label_2
_geom_bond_distance
_geom_bond_site_symmetry_2
_geom_bond_publ_flag
O1 B1 1.357(2) . ?
O1 H1O 0.838(9) . ?
O2 B1 1.356(2) . ?
O2 H2O 0.848(10) . ?
O3 B2 1.3606(19) . ?
O3 H3O 0.856(9) . ?
O4 B2 1.3581(19) . ?
O4 H4O 0.860(9) . ?
N1 C7 1.3725(17) . ?
N1 C8 1.3897(17) . ?
N1 C14 1.4669(17) . ?
N2 C7 1.3210(17) . ?
N2 C13 1.3866(18) . ?
N3 C21 1.3723(16) . ?
N3 C22 1.3838(17) . ?
N3 C28 1.4583(17) . ?
N4 C21 1.3251(17) . ?
N4 C27 1.3868(16) . ?
C1 C2 1.3957(18) . ?
C1 C6 1.3961(18) . ?
C1 H1 0.9500 . ?
C2 C3 1.3956(18) . ?
C2 C7 1.4740(18) . ?
C3 C4 1.388(2) . ?
C3 H3 0.9500 . ?
C4 C5 1.3891(19) . ?
C4 H4 0.9500 . ?
C5 C6 1.4027(18) . ?
C5 H5 0.9500 . ?
C6 C21 1.4724(18) . ?
C8 C9 1.3969(19) . ?
C8 C13 1.4029(19) . ?
C9 C10 1.387(2) . ?
C9 H9 0.9500 . ?
C10 C11 1.405(2) . ?
C10 H10 0.9500 . ?
C11 C12 1.384(2) . ?
C11 H11 0.9500 . ?
C12 C13 1.3987(19) . ?
C12 H12 0.9500 . ?
C14 C15 1.5076(19) . ?
C14 H14A 0.9900 . ?
C14 H14B 0.9900 . ?
C15 C16 1.391(2) . ?
C15 C20 1.3990(19) . ?
C16 C17 1.406(2) . ?
C16 H16 0.9500 . ?
C17 C18 1.399(2) . ?
C17 B1 1.582(2) . ?
C18 C19 1.381(2) . ?
C18 H18 0.9500 . ?
C19 C20 1.386(2) . ?
C19 H19 0.9500 . ?
C20 H20 0.9500 . ?
C22 C23 1.3952(19) . ?
C22 C27 1.3987(18) . ?
C23 C24 1.388(2) . ?
C23 H23 0.9500 . ?
C24 C25 1.403(2) . ?
C24 H24 0.9500 . ?
C25 C26 1.386(2) . ?
C25 H25 0.9500 . ?
C26 C27 1.3950(19) . ?
C26 H26 0.9500 . ?
C28 C29 1.5182(19) . ?
C28 H28A 0.9900 . ?
C28 H28B 0.9900 . ?
C29 C30 1.393(2) . ?
C29 C34 1.393(2) . ?
C30 C31 1.402(2) . ?
C30 H30 0.9500 . ?
C31 C32 1.397(2) . ?
C31 B2 1.573(2) . ?
C32 C33 1.386(2) . ?
C32 H32 0.9500 . ?
C33 C34 1.390(2) . ?
C33 H33 0.9500 . ?
C34 H34 0.9500 . ?
O5 C35 1.443(2) . ?
O5 C38 1.450(2) . ?
C35 C36 1.502(2) . ?
C35 H35A 0.9900 . ?
C35 H35B 0.9900 . ?
C36 C37 1.510(3) . ?
C36 H36A 0.9900 . ?
C36 H36B 0.9900 . ?
C37 C38 1.515(3) . ?
C37 H37A 0.9900 . ?
C37 H37B 0.9900 . ?
C38 H38A 0.9900 . ?
C38 H38B 0.9900 . ?
O6 C39 1.419(3) . ?
O6 C42 1.435(3) . ?
C39 C40 1.524(3) . ?
C39 H39A 0.9900 . ?
C39 H39B 0.9900 . ?
C40 C41 1.529(3) . ?
C40 H40A 0.9900 . ?
C40 H40B 0.9900 . ?
C41 C42 1.512(3) . ?
C41 H41A 0.9900 . ?
C41 H41B 0.9900 . ?
C42 H42A 0.9900 . ?
C42 H42B 0.9900 . ?
O6A C39A 1.404(8) . ?
O6A C42A 1.413(8) . ?
C39A C40A 1.514(8) . ?
C39A H39C 0.9900 . ?
C39A H39D 0.9900 . ?
C40A C41A 1.518(8) . ?
C40A H40C 0.9900 . ?
C40A H40D 0.9900 . ?
C41A C42A 1.484(8) . ?
C41A H41C 0.9900 . ?
C41A H41D 0.9900 . ?
C42A H42C 0.9900 . ?
C42A H42D 0.9900 . ?
O7 C46 1.417(3) . ?
O7 C43 1.419(3) . ?
C43 C44 1.503(3) . ?
C43 H43A 0.9900 . ?
C43 H43B 0.9900 . ?
C44 C45 1.523(3) . ?
C44 H44A 0.9900 . ?
C44 H44B 0.9900 . ?
C45 C46 1.497(4) . ?
C45 H45A 0.9900 . ?
C45 H45B 0.9900 . ?
C46 H46A 0.9900 . ?
C46 H46B 0.9900 . ?

loop_
_geom_hbond_atom_site_label_D
_geom_hbond_atom_site_label_H
_geom_hbond_atom_site_label_A
_geom_hbond_distance_DH
_geom_hbond_distance_HA
_geom_hbond_distance_DA
_geom_hbond_angle_DHA
_geom_hbond_site_symmetry_A
_geom_hbond_publ_flag
O1 H1O N2 0.838(9) 1.900(11) 2.7155(16) 164(2) 2_667 yes
O2 H2O O1 0.848(10) 1.936(10) 2.7826(16) 176(2) 2_657 yes
O3 H3O O5 0.856(9) 1.886(10) 2.7334(17) 170(2) . yes
O4 H4O N4 0.860(9) 1.970(12) 2.7778(15) 156.0(19) 2_666 yes

loop_
_geom_torsion_atom_site_label_1
_geom_torsion_atom_site_label_2
_geom_torsion_atom_site_label_3
_geom_torsion_atom_site_label_4
_geom_torsion
_geom_torsion_site_symmetry_1
_geom_torsion_site_symmetry_2
_geom_torsion_site_symmetry_3
_geom_torsion_site_symmetry_4
_geom_torsion_publ_flag
C6 C1 C2 C3 -2.5(2) . . . . ?
C6 C1 C2 C7 179.12(12) . . . . ?
C1 C2 C3 C4 2.3(2) . . . . ?
C7 C2 C3 C4 -179.35(13) . . . . ?
C2 C3 C4 C5 -0.1(2) . . . . ?
C3 C4 C5 C6 -1.9(2) . . . . ?
C2 C1 C6 C5 0.6(2) . . . . ?
C2 C1 C6 C21 -176.50(12) . . . . ?
C4 C5 C6 C1 1.6(2) . . . . ?
C4 C5 C6 C21 178.53(13) . . . . ?
C13 N2 C7 N1 1.58(15) . . . . ?
C13 N2 C7 C2 -177.77(12) . . . . ?
C8 N1 C7 N2 -1.57(15) . . . . ?
C14 N1 C7 N2 -177.38(12) . . . . ?
C8 N1 C7 C2 177.78(12) . . . . ?
C14 N1 C7 C2 2.0(2) . . . . ?
C3 C2 C7 N2 -50.01(19) . . . . ?
C1 C2 C7 N2 128.35(14) . . . . ?
C3 C2 C7 N1 130.71(14) . . . . ?
C1 C2 C7 N1 -50.93(19) . . . . ?
C7 N1 C8 C9 -179.17(14) . . . . ?
C14 N1 C8 C9 -3.3(2) . . . . ?
C7 N1 C8 C13 0.84(14) . . . . ?
C14 N1 C8 C13 176.74(12) . . . . ?
N1 C8 C9 C10 178.52(14) . . . . ?
C13 C8 C9 C10 -1.5(2) . . . . ?
C8 C9 C10 C11 -0.4(2) . . . . ?
C9 C10 C11 C12 1.6(2) . . . . ?
C10 C11 C12 C13 -0.8(2) . . . . ?
C7 N2 C13 C12 176.63(14) . . . . ?
C7 N2 C13 C8 -0.99(15) . . . . ?
C11 C12 C13 N2 -178.38(14) . . . . ?
C11 C12 C13 C8 -1.0(2) . . . . ?
N1 C8 C13 N2 0.08(15) . . . . ?
C9 C8 C13 N2 -179.91(12) . . . . ?
N1 C8 C13 C12 -177.81(12) . . . . ?
C9 C8 C13 C12 2.2(2) . . . . ?
C7 N1 C14 C15 -133.35(13) . . . . ?
C8 N1 C14 C15 51.60(18) . . . . ?
N1 C14 C15 C16 44.85(18) . . . . ?
N1 C14 C15 C20 -139.48(13) . . . . ?
C20 C15 C16 C17 -0.4(2) . . . . ?
C14 C15 C16 C17 175.16(13) . . . . ?
C15 C16 C17 C18 0.4(2) . . . . ?
C15 C16 C17 B1 -177.79(14) . . . . ?
C16 C17 C18 C19 -0.1(2) . . . . ?
B1 C17 C18 C19 178.16(15) . . . . ?
C17 C18 C19 C20 -0.2(3) . . . . ?
C18 C19 C20 C15 0.1(2) . . . . ?
C16 C15 C20 C19 0.2(2) . . . . ?
C14 C15 C20 C19 -175.61(14) . . . . ?
C27 N4 C21 N3 -0.71(14) . . . . ?
C27 N4 C21 C6 -179.63(12) . . . . ?
C22 N3 C21 N4 0.90(15) . . . . ?
C28 N3 C21 N4 -176.11(12) . . . . ?
C22 N3 C21 C6 179.79(12) . . . . ?
C28 N3 C21 C6 2.8(2) . . . . ?
C1 C6 C21 N4 26.96(19) . . . . ?
C5 C6 C21 N4 -149.99(13) . . . . ?
C1 C6 C21 N3 -151.82(13) . . . . ?
C5 C6 C21 N3 31.2(2) . . . . ?
C21 N3 C22 C23 179.49(14) . . . . ?
C28 N3 C22 C23 -3.2(2) . . . . ?
C21 N3 C22 C27 -0.68(14) . . . . ?
C28 N3 C22 C27 176.61(12) . . . . ?
N3 C22 C23 C24 179.74(14) . . . . ?
C27 C22 C23 C24 -0.1(2) . . . . ?
C22 C23 C24 C25 0.0(2) . . . . ?
C23 C24 C25 C26 -0.2(2) . . . . ?
C24 C25 C26 C27 0.4(2) . . . . ?
C21 N4 C27 C26 -179.94(14) . . . . ?
C21 N4 C27 C22 0.25(14) . . . . ?
C25 C26 C27 N4 179.75(13) . . . . ?
C25 C26 C27 C22 -0.5(2) . . . . ?
N3 C22 C27 N4 0.28(14) . . . . ?
C23 C22 C27 N4 -179.87(12) . . . . ?
N3 C22 C27 C26 -179.55(12) . . . . ?
C23 C22 C27 C26 0.3(2) . . . . ?
C21 N3 C28 C29 -100.41(16) . . . . ?
C22 N3 C28 C29 82.99(16) . . . . ?
N3 C28 C29 C30 -6.57(19) . . . . ?
N3 C28 C29 C34 175.46(13) . . . . ?
C34 C29 C30 C31 0.7(2) . . . . ?
C28 C29 C30 C31 -177.19(13) . . . . ?
C29 C30 C31 C32 -0.3(2) . . . . ?
C29 C30 C31 B2 176.63(13) . . . . ?
C30 C31 C32 C33 -0.3(2) . . . . ?
B2 C31 C32 C33 -177.23(15) . . . . ?
C31 C32 C33 C34 0.4(3) . . . . ?
C32 C33 C34 C29 0.1(3) . . . . ?
C30 C29 C34 C33 -0.6(2) . . . . ?
C28 C29 C34 C33 177.41(15) . . . . ?
C18 C17 B1 O2 -4.9(2) . . . . ?
C16 C17 B1 O2 173.25(14) . . . . ?
C18 C17 B1 O1 175.63(15) . . . . ?
C16 C17 B1 O1 -6.2(2) . . . . ?
C32 C31 B2 O4 -175.46(14) . . . . ?
C30 C31 B2 O4 7.7(2) . . . . ?
C32 C31 B2 O3 8.2(2) . . . . ?
C30 C31 B2 O3 -168.63(14) . . . . ?
C38 O5 C35 C36 -24.65(18) . . . . ?
O5 C35 C36 C37 37.16(18) . . . . ?
C35 C36 C37 C38 -35.6(2) . . . . ?
C35 O5 C38 C37 1.8(2) . . . . ?
C36 C37 C38 O5 21.6(2) . . . . ?
C42 O6 C39 C40 31.8(2) . . . . ?
O6 C39 C40 C41 -10.4(3) . . . . ?
C39 C40 C41 C42 -13.4(3) . . . . ?
C39 O6 C42 C41 -40.5(2) . . . . ?
C40 C41 C42 O6 32.6(3) . . . . ?
C42A O6A C39A C40A 14.4(15) . . . . ?
O6A C39A C40A C41A -19.4(15) . . . . ?
C39A C40A C41A C42A 16.8(16) . . . . ?
C39A O6A C42A C41A -3.1(17) . . . . ?
C40A C41A C42A O6A -9.2(18) . . . . ?
C46 O7 C43 C44 36.4(3) . . . . ?
O7 C43 C44 C45 -27.0(2) . . . . ?
C43 C44 C45 C46 7.9(3) . . . . ?
C43 O7 C46 C45 -31.5(3) . . . . ?
C44 C45 C46 O7 13.7(3) . . . . ?
